data_4025139
loop_
_publ_author_name
'Baolu Shi'
'Alexander J. Blake'
'William Lewis'
'Ian B. Campbell'
'Brian D. Judkins'
'Christopher J. Moody'

_publ_section_title
;
 Rhodium Carbene Routes to Oxazoles and Thiazoles. Catalyst Effects in the
 Synthesis of Oxazole and Thiazole Carboxylates, Phosphonates, and
 Sulfones
;
_journal_name_full 'Journal of Organic Chemistry'
_journal_page_first 152
_journal_page_last 161
_journal_paper_doi 10.1021/jo902256r
_journal_volume 75
_journal_year 2010
_chemical_formula_moiety 'C12 H13 Br N O3 P S'
_chemical_formula_sum 'C12 H13 Br N O3 P S'
_chemical_formula_weight 362.17
_chemical_name_systematic
; 
 ? 
;
_space_group_IT_number 14
_symmetry_cell_setting monoclinic
_symmetry_space_group_name_Hall '-P 2ybc'
_symmetry_space_group_name_H-M 'P 1 21/c 1'
_atom_sites_solution_hydrogens 'sp2-bound Me H atoms from delta-F; others placed geometrically'
_atom_sites_solution_primary direct
_audit_creation_method 'enCIFer editing of SHELXL97 CIF output'
_cell_angle_alpha 90.00
_cell_angle_beta 103.233(2)
_cell_angle_gamma 90.00
_cell_formula_units_Z 4
_cell_length_a 17.2748(16)
_cell_length_b 6.4985(6)
_cell_length_c 12.8822(12)
_cell_measurement_reflns_used 4206
_cell_measurement_temperature 150(2)
_cell_measurement_theta_max 27.4
_cell_measurement_theta_min 2.4
_cell_volume 1407.8(2)
_computing_cell_refinement 'Bruker SAINT version 6.36A (Bruker, 2002)'
_computing_data_collection 'Bruker SMART version 5.624 (Bruker, 2001)'
_computing_data_reduction 'Bruker SAINT; SHELXTL (Sheldrick, 2008)'
_computing_molecular_graphics ' ?'
_computing_publication_material 'enCIFer (Allen et al., 2004); PLATON (Spek, 2003)'
_computing_structure_refinement 'SHELXL97 (Sheldrick, 2008)'
_computing_structure_solution 'SHELXS97 (Sheldrick, 2008)'
_diffrn_ambient_temperature 150(2)
_diffrn_measured_fraction_theta_full 0.991
_diffrn_measured_fraction_theta_max 0.991
_diffrn_measurement_device_type 'Bruker SMART1000 CCD area detector'
_diffrn_measurement_method omega
_diffrn_radiation_monochromator graphite
_diffrn_radiation_source 'sealed tube'
_diffrn_radiation_type MoK\a
_diffrn_radiation_wavelength 0.71073
_diffrn_reflns_av_R_equivalents 0.028
_diffrn_reflns_av_sigmaI/netI 0.028
_diffrn_reflns_limit_h_max 22
_diffrn_reflns_limit_h_min -21
_diffrn_reflns_limit_k_max 8
_diffrn_reflns_limit_k_min -8
_diffrn_reflns_limit_l_max 16
_diffrn_reflns_limit_l_min -16
_diffrn_reflns_number 12529
_diffrn_reflns_theta_full 27.47
_diffrn_reflns_theta_max 27.47
_diffrn_reflns_theta_min 2.42
_diffrn_standards_decay_% 0
_diffrn_standards_number 0
_exptl_absorpt_coefficient_mu 3.184
_exptl_absorpt_correction_T_max 1.000
_exptl_absorpt_correction_T_min 0.699
_exptl_absorpt_correction_type multi-scan
_exptl_absorpt_process_details '(SADABS version 2.05; Bruker, 2003)'
_exptl_crystal_colour colourless
_exptl_crystal_density_diffrn 1.709
_exptl_crystal_density_method 'not measured'
_exptl_crystal_description sphenoid
_exptl_crystal_F_000 728
_exptl_crystal_size_max 0.32
_exptl_crystal_size_mid 0.20
_exptl_crystal_size_min 0.04
_refine_diff_density_max 0.62
_refine_diff_density_min -0.59
_refine_diff_density_rms 0.08
_refine_ls_extinction_method none
_refine_ls_goodness_of_fit_ref 1.03
_refine_ls_hydrogen_treatment 'rigid rotor; riding model'
_refine_ls_matrix_type full
_refine_ls_number_parameters 173
_refine_ls_number_reflns 3197
_refine_ls_number_restraints 0
_refine_ls_restrained_S_all 1.03
_refine_ls_R_factor_all 0.0461
_refine_ls_R_factor_gt 0.0326
_refine_ls_shift/su_max 0.001
_refine_ls_shift/su_mean 0.000
_refine_ls_structure_factor_coef Fsqd
_refine_ls_weighting_details 'calc w=1/[\s^2^(Fo^2^)+(0.037P)^2^+2.017P] where P=(Fo^2^+2Fc^2^)/3'
_refine_ls_weighting_scheme calc
_refine_ls_wR_factor_gt 0.0754
_refine_ls_wR_factor_ref 0.0830
_reflns_number_gt 2614
_reflns_number_total 3197
_reflns_threshold_expression I>2sigma(I)
_cod_data_source_file jo902256r_si_005.cif
_cod_data_source_block brnspo
_cod_original_cell_volume 1407.8(4)
_cod_original_sg_symbol_H-M 'P 21/c'
_cod_database_code 4025139

loop_
_symmetry_equiv_pos_as_xyz
'x, y, z'
'-x, y+1/2, -z+1/2'
'-x, -y, -z'
'x, -y-1/2, z-1/2'

loop_
_atom_site_label
_atom_site_type_symbol
_atom_site_fract_x
_atom_site_fract_y
_atom_site_fract_z
_atom_site_U_iso_or_equiv
_atom_site_adp_type
_atom_site_occupancy
_atom_site_symmetry_multiplicity
_atom_site_calc_flag
_atom_site_refinement_flags
_atom_site_disorder_assembly
_atom_site_disorder_group
S1 S 0.69637(4) 0.48915(10) 0.24794(5) 0.02099(15) Uani 1 1 d . . .
C2 C 0.63188(15) 0.3258(4) 0.16321(19) 0.0189(5) Uani 1 1 d . . .
N3 N 0.66599(13) 0.1657(3) 0.13128(18) 0.0225(5) Uani 1 1 d . . .
C4 C 0.74697(16) 0.1661(4) 0.1736(2) 0.0215(5) Uani 1 1 d . . .
C5 C 0.77448(15) 0.3302(4) 0.2393(2) 0.0185(5) Uani 1 1 d . . .
C6 C 0.54599(15) 0.3644(4) 0.1352(2) 0.0201(5) Uani 1 1 d . . .
C7 C 0.49395(16) 0.2033(4) 0.0962(2) 0.0228(6) Uani 1 1 d . . .
H7 H 0.5148 0.0711 0.0868 0.027 Uiso 1 1 calc R . .
C8 C 0.41218(16) 0.2331(4) 0.0711(2) 0.0235(6) Uani 1 1 d . . .
H8 H 0.3771 0.1235 0.0435 0.028 Uiso 1 1 calc R . .
C9 C 0.38285(15) 0.4260(5) 0.0870(2) 0.0218(6) Uani 1 1 d . . .
C10 C 0.43308(16) 0.5895(4) 0.1242(2) 0.0233(6) Uani 1 1 d . . .
H10 H 0.4119 0.7217 0.1329 0.028 Uiso 1 1 calc R . .
C11 C 0.51476(17) 0.5579(4) 0.1486(2) 0.0236(6) Uani 1 1 d . . .
H11 H 0.5496 0.6689 0.1745 0.028 Uiso 1 1 calc R . .
Br12 Br 0.271683(16) 0.47172(5) 0.05857(2) 0.02977(10) Uani 1 1 d . . .
C13 C 0.79617(19) -0.0040(5) 0.1456(3) 0.0350(7) Uani 1 1 d . . .
H13A H 0.8508 0.0083 0.1882 0.053 Uiso 1 1 calc R . .
H13B H 0.7963 0.0042 0.0696 0.053 Uiso 1 1 calc R . .
H13C H 0.7739 -0.1365 0.1604 0.053 Uiso 1 1 calc R . .
P14 P 0.87162(4) 0.36978(10) 0.31885(5) 0.01853(15) Uani 1 1 d . . .
O15 O 0.89861(11) 0.2239(3) 0.40604(15) 0.0273(4) Uani 1 1 d . . .
O16 O 0.93165(11) 0.3663(3) 0.24342(15) 0.0230(4) Uani 1 1 d . . .
C17 C 0.92051(17) 0.5031(5) 0.1514(2) 0.0273(6) Uani 1 1 d . . .
H17A H 0.9631 0.4799 0.1138 0.041 Uiso 1 1 calc R . .
H17B H 0.9220 0.6464 0.1754 0.041 Uiso 1 1 calc R . .
H17C H 0.8690 0.4748 0.1031 0.041 Uiso 1 1 calc R . .
O18 O 0.86289(11) 0.6005(3) 0.35199(15) 0.0231(4) Uani 1 1 d . . .
C19 C 0.92707(18) 0.6973(5) 0.4283(2) 0.0318(7) Uani 1 1 d . . .
H19A H 0.9125 0.8396 0.4403 0.048 Uiso 1 1 calc R . .
H19B H 0.9754 0.6963 0.4005 0.048 Uiso 1 1 calc R . .
H19C H 0.9368 0.6214 0.4958 0.048 Uiso 1 1 calc R . .

loop_
_atom_site_aniso_label
_atom_site_aniso_U_11
_atom_site_aniso_U_22
_atom_site_aniso_U_33
_atom_site_aniso_U_23
_atom_site_aniso_U_13
_atom_site_aniso_U_12
S1 0.0167(3) 0.0224(3) 0.0229(3) -0.0050(3) 0.0025(2) 0.0005(2)
C2 0.0205(13) 0.0206(13) 0.0157(12) 0.0010(10) 0.0040(10) -0.0031(10)
N3 0.0212(11) 0.0223(12) 0.0233(12) -0.0030(9) 0.0033(9) -0.0004(9)
C4 0.0198(13) 0.0196(13) 0.0243(13) -0.0005(10) 0.0033(10) 0.0013(10)
C5 0.0162(12) 0.0196(13) 0.0193(12) 0.0000(10) 0.0034(10) 0.0013(10)
C6 0.0188(13) 0.0250(13) 0.0160(12) 0.0000(10) 0.0029(10) -0.0005(11)
C7 0.0215(13) 0.0234(13) 0.0227(13) -0.0029(11) 0.0037(11) -0.0002(11)
C8 0.0215(13) 0.0288(15) 0.0196(13) -0.0006(11) 0.0035(10) -0.0056(11)
C9 0.0155(12) 0.0348(15) 0.0149(12) 0.0027(11) 0.0028(10) 0.0014(11)
C10 0.0223(14) 0.0252(14) 0.0221(13) -0.0012(11) 0.0041(11) 0.0025(11)
C11 0.0220(14) 0.0252(14) 0.0220(14) -0.0028(11) 0.0018(11) -0.0024(11)
Br12 0.01705(15) 0.04121(19) 0.03008(17) 0.00093(12) 0.00338(11) 0.00159(12)
C13 0.0265(16) 0.0290(16) 0.0473(19) -0.0122(14) 0.0034(14) 0.0027(13)
P14 0.0168(3) 0.0181(3) 0.0196(3) -0.0002(2) 0.0018(2) 0.0009(3)
O15 0.0270(11) 0.0273(11) 0.0245(10) 0.0064(8) -0.0004(8) -0.0009(8)
O16 0.0197(9) 0.0246(10) 0.0253(10) 0.0025(8) 0.0066(8) 0.0045(8)
C17 0.0236(14) 0.0330(16) 0.0258(15) 0.0051(12) 0.0069(11) -0.0003(12)
O18 0.0189(9) 0.0205(9) 0.0269(10) -0.0062(8) -0.0008(8) 0.0015(7)
C19 0.0286(16) 0.0268(15) 0.0353(16) -0.0088(13) -0.0023(13) -0.0073(13)

loop_
_atom_type_symbol
_atom_type_description
_atom_type_scat_dispersion_real
_atom_type_scat_dispersion_imag
_atom_type_scat_source
C C 0.0033 0.0016 'International Tables Vol C Tables 4.2.6.8 and 6.1.1.4'
H H 0.0000 0.0000 'International Tables Vol C Tables 4.2.6.8 and 6.1.1.4'
N N 0.0061 0.0033 'International Tables Vol C Tables 4.2.6.8 and 6.1.1.4'
O O 0.0106 0.0060 'International Tables Vol C Tables 4.2.6.8 and 6.1.1.4'
P P 0.1023 0.0942 'International Tables Vol C Tables 4.2.6.8 and 6.1.1.4'
S S 0.1246 0.1234 'International Tables Vol C Tables 4.2.6.8 and 6.1.1.4'
Br Br -0.2901 2.4595 'International Tables Vol C Tables 4.2.6.8 and 6.1.1.4'

loop_
_geom_angle_atom_site_label_1
_geom_angle_atom_site_label_2
_geom_angle_atom_site_label_3
_geom_angle
_geom_angle_site_symmetry_1
_geom_angle_site_symmetry_3
_geom_angle_publ_flag
C5 S1 C2 89.55(13) . . ?
N3 C2 C6 124.2(2) . . ?
N3 C2 S1 114.5(2) . . ?
C6 C2 S1 121.2(2) . . ?
C2 N3 C4 111.3(2) . . ?
C5 C4 N3 114.9(2) . . ?
C5 C4 C13 126.1(2) . . ?
N3 C4 C13 119.1(2) . . ?
C4 C5 S1 109.80(19) . . ?
C4 C5 P14 128.0(2) . . ?
S1 C5 P14 121.83(15) . . ?
C11 C6 C7 119.0(2) . . ?
C11 C6 C2 121.5(2) . . ?
C7 C6 C2 119.4(2) . . ?
C8 C7 C6 121.0(3) . . ?
C8 C7 H7 119.5 . . ?
C6 C7 H7 119.5 . . ?
C9 C8 C7 118.6(3) . . ?
C9 C8 H8 120.7 . . ?
C7 C8 H8 120.7 . . ?
C8 C9 C10 121.6(2) . . ?
C8 C9 Br12 120.2(2) . . ?
C10 C9 Br12 118.3(2) . . ?
C9 C10 C11 119.2(3) . . ?
C9 C10 H10 120.4 . . ?
C11 C10 H10 120.4 . . ?
C10 C11 C6 120.5(3) . . ?
C10 C11 H11 119.8 . . ?
C6 C11 H11 119.8 . . ?
C4 C13 H13A 109.5 . . ?
C4 C13 H13B 109.5 . . ?
H13A C13 H13B 109.5 . . ?
C4 C13 H13C 109.5 . . ?
H13A C13 H13C 109.5 . . ?
H13B C13 H13C 109.5 . . ?
O15 P14 O16 108.99(11) . . ?
O15 P14 O18 116.25(11) . . ?
O16 P14 O18 107.35(11) . . ?
O15 P14 C5 116.30(12) . . ?
O16 P14 C5 108.12(11) . . ?
O18 P14 C5 99.09(11) . . ?
C17 O16 P14 120.64(17) . . ?
O16 C17 H17A 109.5 . . ?
O16 C17 H17B 109.5 . . ?
H17A C17 H17B 109.5 . . ?
O16 C17 H17C 109.5 . . ?
H17A C17 H17C 109.5 . . ?
H17B C17 H17C 109.5 . . ?
C19 O18 P14 119.46(18) . . ?
O18 C19 H19A 109.5 . . ?
O18 C19 H19B 109.5 . . ?
H19A C19 H19B 109.5 . . ?
O18 C19 H19C 109.5 . . ?
H19A C19 H19C 109.5 . . ?
H19B C19 H19C 109.5 . . ?

loop_
_geom_bond_atom_site_label_1
_geom_bond_atom_site_label_2
_geom_bond_distance
_geom_bond_site_symmetry_2
_geom_bond_publ_flag
S1 C5 1.723(3) . ?
S1 C2 1.733(3) . ?
C2 N3 1.308(3) . ?
C2 C6 1.466(4) . ?
N3 C4 1.380(3) . ?
C4 C5 1.377(4) . ?
C4 C13 1.488(4) . ?
C5 P14 1.773(3) . ?
C6 C11 1.394(4) . ?
C6 C7 1.397(4) . ?
C7 C8 1.389(4) . ?
C7 H7 0.9500 . ?
C8 C9 1.385(4) . ?
C8 H8 0.9500 . ?
C9 C10 1.386(4) . ?
C9 Br12 1.894(3) . ?
C10 C11 1.389(4) . ?
C10 H10 0.9500 . ?
C11 H11 0.9500 . ?
C13 H13A 0.9800 . ?
C13 H13B 0.9800 . ?
C13 H13C 0.9800 . ?
P14 O15 1.462(2) . ?
P14 O16 1.5753(19) . ?
P14 O18 1.576(2) . ?
O16 C17 1.459(3) . ?
C17 H17A 0.9800 . ?
C17 H17B 0.9800 . ?
C17 H17C 0.9800 . ?
O18 C19 1.446(3) . ?
C19 H19A 0.9800 . ?
C19 H19B 0.9800 . ?
C19 H19C 0.9800 . ?

loop_
_geom_torsion_atom_site_label_1
_geom_torsion_atom_site_label_2
_geom_torsion_atom_site_label_3
_geom_torsion_atom_site_label_4
_geom_torsion
_geom_torsion_site_symmetry_1
_geom_torsion_site_symmetry_2
_geom_torsion_site_symmetry_3
_geom_torsion_site_symmetry_4
_geom_torsion_publ_flag
C5 S1 C2 N3 0.1(2) . . . . ?
C5 S1 C2 C6 177.5(2) . . . . ?
C6 C2 N3 C4 -177.6(2) . . . . ?
S1 C2 N3 C4 -0.2(3) . . . . ?
C2 N3 C4 C5 0.2(3) . . . . ?
C2 N3 C4 C13 -179.6(3) . . . . ?
N3 C4 C5 S1 -0.2(3) . . . . ?
C13 C4 C5 S1 179.6(3) . . . . ?
N3 C4 C5 P14 172.6(2) . . . . ?
C13 C4 C5 P14 -7.5(4) . . . . ?
C2 S1 C5 C4 0.1(2) . . . . ?
C2 S1 C5 P14 -173.25(17) . . . . ?
N3 C2 C6 C11 -163.9(3) . . . . ?
S1 C2 C6 C11 18.9(3) . . . . ?
N3 C2 C6 C7 17.3(4) . . . . ?
S1 C2 C6 C7 -159.9(2) . . . . ?
C11 C6 C7 C8 -0.2(4) . . . . ?
C2 C6 C7 C8 178.6(2) . . . . ?
C6 C7 C8 C9 -1.0(4) . . . . ?
C7 C8 C9 C10 1.9(4) . . . . ?
C7 C8 C9 Br12 -177.78(19) . . . . ?
C8 C9 C10 C11 -1.6(4) . . . . ?
Br12 C9 C10 C11 178.1(2) . . . . ?
C9 C10 C11 C6 0.4(4) . . . . ?
C7 C6 C11 C10 0.5(4) . . . . ?
C2 C6 C11 C10 -178.3(2) . . . . ?
C4 C5 P14 O15 -65.1(3) . . . . ?
S1 C5 P14 O15 106.96(18) . . . . ?
C4 C5 P14 O16 57.9(3) . . . . ?
S1 C5 P14 O16 -130.12(16) . . . . ?
C4 C5 P14 O18 169.6(2) . . . . ?
S1 C5 P14 O18 -18.40(19) . . . . ?
O15 P14 O16 C17 -177.91(19) . . . . ?
O18 P14 O16 C17 -51.2(2) . . . . ?
C5 P14 O16 C17 54.8(2) . . . . ?
O15 P14 O18 C19 48.5(2) . . . . ?
O16 P14 O18 C19 -73.8(2) . . . . ?
C5 P14 O18 C19 173.9(2) . . . . ?

loop_
_cod_related_entry_id
_cod_related_entry_database
_cod_related_entry_code
1 ChemSpider 30659117
